data_4312908
loop_
_publ_author_name
'Andrey Yu. Kovalevsky'
'Kimberly A. Bagley'
'Jacqueline M. Cole'
'Philip Coppens'

_publ_section_title
;
 Light-Induced Metastable Linkage Isomers of Ruthenium Sulfur Dioxide
 Complexes
;
_journal_name_full 'Inorganic Chemistry'
_journal_page_first 140
_journal_page_last 147
_journal_paper_doi 10.1021/ic025997g
_journal_volume 42
_journal_year 2003
_chemical_formula_sum 'C14 H28 N4 O9 Ru S3'
_chemical_formula_weight 593.65
_chemical_melting_point ?
_chemical_name_common trans-[Ru(II)(NH3)4(H2O)(SO2)](Tos)2
_chemical_name_systematic
; 
 trans-Tetraammineaquo(sulfur dioxide)ruthenium(II) tosylate
;
_space_group_IT_number 2
_symmetry_cell_setting triclinic
_symmetry_space_group_name_Hall '-P 1'
_symmetry_space_group_name_H-M 'P -1'
_atom_sites_solution_hydrogens geom
_atom_sites_solution_primary direct
_atom_sites_solution_secondary difmap
_audit_creation_method SHELXL-97
_cell_angle_alpha 94.603(1)
_cell_angle_beta 93.212(2)
_cell_angle_gamma 103.366(1)
_cell_formula_units_Z 2
_cell_length_a 6.6558(3)
_cell_length_b 13.1033(6)
_cell_length_c 13.6851(7)
_cell_measurement_reflns_used 856
_cell_measurement_temperature 90(1)
_cell_measurement_theta_max 26
_cell_measurement_theta_min 4
_cell_volume 1154.02(9)
_computing_cell_refinement 'Bruker SMART'
_computing_data_collection 'Bruker SMART'
_computing_data_reduction 'Bruker SHELXTL'
_computing_molecular_graphics 'Bruker SHELXTL'
_computing_publication_material 'Bruker SHELXTL'
_computing_structure_refinement 'SHELXL-97 (Sheldrick, 1997)'
_computing_structure_solution 'SHELXS-97 (Sheldrick, 1990)'
_diffrn_ambient_temperature 90(1)
_diffrn_measured_fraction_theta_full 0.999
_diffrn_measured_fraction_theta_max 0.999
_diffrn_measurement_device_type 'CCD area detector'
_diffrn_measurement_method 'phi and omega scan'
_diffrn_radiation_monochromator graphite
_diffrn_radiation_source 'rotating anode'
_diffrn_radiation_type MoK\a
_diffrn_radiation_wavelength 0.71073
_diffrn_reflns_av_R_equivalents 0.0576
_diffrn_reflns_av_sigmaI/netI 0.0513
_diffrn_reflns_limit_h_max 7
_diffrn_reflns_limit_h_min -7
_diffrn_reflns_limit_k_max 15
_diffrn_reflns_limit_k_min -15
_diffrn_reflns_limit_l_max 16
_diffrn_reflns_limit_l_min -16
_diffrn_reflns_number 13683
_diffrn_reflns_theta_full 25.01
_diffrn_reflns_theta_max 25.01
_diffrn_reflns_theta_min 1.50
_exptl_absorpt_coefficient_mu 1.003
_exptl_absorpt_correction_T_max 0.9516
_exptl_absorpt_correction_T_min 0.8642
_exptl_absorpt_correction_type 'empirical SADABS'
_exptl_crystal_colour 'deep red-brown'
_exptl_crystal_density_diffrn 1.708
_exptl_crystal_density_method 'not measured'
_exptl_crystal_description brick
_exptl_crystal_F_000 608
_exptl_crystal_size_max 0.15
_exptl_crystal_size_mid 0.05
_exptl_crystal_size_min 0.05
_refine_diff_density_max 1.424
_refine_diff_density_min -1.110
_refine_diff_density_rms 0.143
_refine_ls_extinction_method none
_refine_ls_goodness_of_fit_ref 1.682
_refine_ls_hydrogen_treatment mixed
_refine_ls_matrix_type full
_refine_ls_number_parameters 246
_refine_ls_number_reflns 4065
_refine_ls_number_restraints 0
_refine_ls_restrained_S_all 1.682
_refine_ls_R_factor_all 0.0644
_refine_ls_R_factor_gt 0.0491
_refine_ls_shift/su_max <0.001
_refine_ls_shift/su_mean <0.001
_refine_ls_structure_factor_coef Fsqd
_refine_ls_weighting_details 'calc w=1/[\s^2^(Fo^2^)+(0.0319P)^2^+0.0000P] where P=(Fo^2^+2Fc^2^)/3'
_refine_ls_weighting_scheme calc
_refine_ls_wR_factor_gt 0.1103
_refine_ls_wR_factor_ref 0.1131
_reflns_number_gt 3268
_reflns_number_total 4065
_reflns_threshold_expression >2sigma(I)
_cod_data_source_file ic025997g_s2_6.cif
_cod_data_source_block ruso2h2otosylate_light
_cod_depositor_comments
;
The following automatic conversions were performed:
'_symmetry_cell_setting' value 'Triclinic' changed to 'triclinic'
according to '/home/adriana/struct/CIF-dictionaries/cif_core.dic'
dictionary named 'cif_core.dic' version 2.4.1 from 2010-06-29.

Automatic conversion script
Id: cif_fix_enum 1555 2011-01-17 13:19:09Z saulius 

The following automatic conversions were performed:

'_chemical_melting_point' value 'not measured' was changed to '?' -
the value is undefined or not given.

Automatic conversion script
Id: cif_fix_values 1569 2011-02-09 13:29:24Z adriana 
;
_cod_database_code 4312908

loop_
_symmetry_equiv_pos_as_xyz
'x, y, z'
'-x, -y, -z'

loop_
_atom_site_label
_atom_site_type_symbol
_atom_site_fract_x
_atom_site_fract_y
_atom_site_fract_z
_atom_site_U_iso_or_equiv
_atom_site_adp_type
_atom_site_occupancy
_atom_site_symmetry_multiplicity
_atom_site_calc_flag
_atom_site_refinement_flags
_atom_site_disorder_assembly
_atom_site_disorder_group
S2 S 0.2943(2) -0.31797(11) 0.54997(11) 0.0353(4) Uani 1 1 d . . .
S3 S -0.0423(2) -0.29665(10) 0.08282(10) 0.0268(3) Uani 1 1 d . . .
O4 O 0.2481(7) -0.3691(3) 0.6398(3) 0.0433(11) Uani 1 1 d . . .
O5 O 0.4895(7) -0.3303(3) 0.5143(3) 0.0416(10) Uani 1 1 d . . .
O6 O 0.1234(7) -0.3543(3) 0.4735(3) 0.0442(11) Uani 1 1 d . . .
O7 O -0.1668(9) -0.3577(4) -0.0007(3) 0.0658(15) Uani 1 1 d . . .
O8 O 0.1764(6) -0.2812(3) 0.0733(4) 0.0570(14) Uani 1 1 d . . .
O9 O -0.1010(7) -0.3442(3) 0.1722(3) 0.0437(11) Uani 1 1 d . . .
C1 C 0.3118(9) -0.1825(4) 0.5782(4) 0.0326(13) Uani 1 1 d . . .
C2 C 0.1312(10) -0.1468(5) 0.5741(5) 0.0438(16) Uani 1 1 d . . .
H2D H 0.0017 -0.1938 0.5533 0.053 Uiso 1 1 calc R . .
C3 C 0.1431(11) -0.0410(5) 0.6011(5) 0.0474(17) Uani 1 1 d . . .
H3D H 0.0196 -0.0164 0.5982 0.057 Uiso 1 1 calc R . .
C4 C 0.3272(11) 0.0292(5) 0.6320(4) 0.0431(16) Uani 1 1 d . . .
C5 C 0.5072(11) -0.0078(5) 0.6351(5) 0.0473(16) Uani 1 1 d . . .
H5A H 0.6366 0.0395 0.6555 0.057 Uiso 1 1 calc R . .
C6 C 0.4990(10) -0.1152(5) 0.6081(4) 0.0426(15) Uani 1 1 d . . .
H6A H 0.6219 -0.1404 0.6107 0.051 Uiso 1 1 calc R . .
C7 C 0.3382(14) 0.1438(5) 0.6592(5) 0.062(2) Uani 1 1 d . . .
H7A H 0.4612 0.1742 0.7042 0.093 Uiso 1 1 calc R . .
H7B H 0.2138 0.1510 0.6916 0.093 Uiso 1 1 calc R . .
H7C H 0.3467 0.1811 0.5997 0.093 Uiso 1 1 calc R . .
C8 C -0.1006(8) -0.1725(4) 0.0938(4) 0.0230(11) Uani 1 1 d . . .
C9 C 0.0496(8) -0.0856(4) 0.1327(4) 0.0322(13) Uani 1 1 d . . .
H9A H 0.1861 -0.0922 0.1496 0.039 Uiso 1 1 calc R . .
C10 C 0.0005(9) 0.0121(4) 0.1470(4) 0.0354(14) Uani 1 1 d . . .
H10A H 0.1045 0.0719 0.1737 0.043 Uiso 1 1 calc R . .
C11 C -0.1980(9) 0.0232(4) 0.1230(4) 0.0324(13) Uani 1 1 d . . .
C12 C -0.3464(9) -0.0649(4) 0.0825(4) 0.0317(13) Uani 1 1 d . . .
H12A H -0.4828 -0.0584 0.0651 0.038 Uiso 1 1 calc R . .
C13 C -0.2986(9) -0.1626(4) 0.0672(4) 0.0299(12) Uani 1 1 d . . .
H13A H -0.4012 -0.2222 0.0387 0.036 Uiso 1 1 calc R . .
C14 C -0.2511(11) 0.1277(4) 0.1401(5) 0.0458(16) Uani 1 1 d . . .
H14C H -0.2257 0.1661 0.0816 0.069 Uiso 1 1 calc R . .
H14B H -0.1650 0.1687 0.1968 0.069 Uiso 1 1 calc R . .
H14A H -0.3975 0.1169 0.1530 0.069 Uiso 1 1 calc R . .
Ru1 Ru 0.3150 -0.5064 0.2484 0.027 Uani 0.80 1 d P A 1
S1 S 0.4041 -0.6436 0.2001 0.035 Uani 0.80 1 d P A 1
O1 O 0.3036 -0.7448 0.2287 0.057 Uani 0.80 1 d P A 1
O2 O 0.5651 -0.6428 0.1337 0.045 Uani 0.80 1 d P A 1
O3 O 0.2295 -0.3642 0.2940 0.040 Uani 0.80 1 d P A 1
H3OA H 0.1382 -0.3481 0.2613 0.059 Uiso 0.80 1 d P B 1
H3OB H 0.1988 -0.3600 0.3508 0.059 Uiso 0.80 1 d P C 1
N1 N 0.6073 -0.4290 0.3214 0.035 Uani 0.80 1 d P A 1
H1A H 0.5881 -0.3883 0.3755 0.053 Uiso 0.80 1 d P D 1
H1B H 0.6836 -0.3876 0.2799 0.053 Uiso 0.80 1 d P E 1
H1C H 0.6754 -0.4779 0.3399 0.053 Uiso 0.80 1 d P F 1
N2 N 0.2195 -0.5661 0.3815 0.042 Uani 0.80 1 d P A 1
H2C H 0.3167 -0.5970 0.4075 0.063 Uiso 0.80 1 d P G 1
H2B H 0.0965 -0.6146 0.3696 0.063 Uiso 0.80 1 d P H 1
H2A H 0.2042 -0.5123 0.4246 0.063 Uiso 0.80 1 d P I 1
N3 N 0.0089 -0.5648 0.1846 0.040 Uani 0.80 1 d P A 1
H3A H -0.0652 -0.6092 0.2245 0.059 Uiso 0.80 1 d P J 1
H3B H 0.0116 -0.6004 0.1249 0.059 Uiso 0.80 1 d P K 1
H3C H -0.0516 -0.5101 0.1768 0.059 Uiso 0.80 1 d P L 1
N4 N 0.3998 -0.4386 0.1171 0.037 Uani 0.80 1 d P A 1
H4A H 0.3489 -0.4866 0.0646 0.056 Uiso 0.80 1 d P M 1
H4B H 0.5403 -0.4191 0.1178 0.056 Uiso 0.80 1 d P N 1
H4C H 0.3468 -0.3809 0.1124 0.056 Uiso 0.80 1 d P O 1
Ru1A Ru 0.3225(3) -0.51069(14) 0.24475(13) 0.0083(5) Uani 0.20 1 d P P 2
S1A S 0.3238(12) -0.6879(6) 0.1962(6) 0.0406(18) Uani 0.20 1 d P P 2
O1A O 0.517(2) -0.6042(12) 0.1952(11) 0.020(4) Uiso 0.20 1 d P P 2
O2A O 0.272(2) -0.7602(12) 0.2694(11) 0.018 Uiso 0.20 1 d P P 2
O3A O 0.240(2) -0.3728(11) 0.2794(11) 0.015(3) Uiso 0.20 1 d P P 2
H3OA H 0.2255 -0.3663 0.3377 0.023 Uiso 0.20 1 d PR P 2
H3OB H 0.1409 -0.3538 0.2574 0.023 Uiso 0.20 1 d PR P 2
N1A N 0.617(3) -0.4399(14) 0.3144(13) 0.012(4) Uiso 0.20 1 d P P 2
H1AA H 0.6231 -0.3720 0.3340 0.019 Uiso 0.20 1 d PR P 2
H1AB H 0.6402 -0.4739 0.3669 0.019 Uiso 0.20 1 d PR P 2
H1AC H 0.7148 -0.4432 0.2720 0.019 Uiso 0.20 1 d PR P 2
N2A N 0.239(3) -0.5568(14) 0.3836(13) 0.015(4) Uiso 0.20 1 d P P 2
H2AA H 0.2255 -0.5002 0.4222 0.023 Uiso 0.20 1 d PR P 2
H2AB H 0.1175 -0.6054 0.3766 0.023 Uiso 0.20 1 d PR P 2
H2AC H 0.3375 -0.5844 0.4113 0.023 Uiso 0.20 1 d PR P 2
N3A N 0.019(3) -0.5657(14) 0.1807(13) 0.015(4) Uiso 0.20 1 d P P 2
H3AA H -0.0463 -0.5129 0.1847 0.022 Uiso 0.20 1 d PR P 2
H3AB H 0.0222 -0.5887 0.1172 0.022 Uiso 0.20 1 d PR P 2
H3AC H -0.0483 -0.6190 0.2129 0.022 Uiso 0.20 1 d PR P 2
N4A N 0.402(3) -0.4500(13) 0.1082(12) 0.010(4) Uiso 0.20 1 d P P 2
H4AA H 0.4093 -0.3803 0.1132 0.015 Uiso 0.20 1 d PR P 2
H4AB H 0.5261 -0.4613 0.0937 0.015 Uiso 0.20 1 d PR P 2
H4AC H 0.3054 -0.4827 0.0603 0.015 Uiso 0.20 1 d PR P 2

loop_
_atom_site_aniso_label
_atom_site_aniso_U_11
_atom_site_aniso_U_22
_atom_site_aniso_U_33
_atom_site_aniso_U_23
_atom_site_aniso_U_13
_atom_site_aniso_U_12
S2 0.0444(9) 0.0283(7) 0.0336(8) 0.0036(6) 0.0108(7) 0.0073(7)
S3 0.0281(7) 0.0219(7) 0.0322(8) 0.0061(6) 0.0009(6) 0.0090(6)
O4 0.058(3) 0.031(2) 0.043(2) 0.0113(19) 0.019(2) 0.010(2)
O5 0.055(3) 0.041(2) 0.035(2) 0.0082(19) 0.016(2) 0.019(2)
O6 0.048(3) 0.040(2) 0.041(2) -0.001(2) 0.008(2) 0.006(2)
O7 0.099(4) 0.043(3) 0.057(3) -0.017(2) -0.036(3) 0.039(3)
O8 0.032(2) 0.041(3) 0.108(4) 0.029(3) 0.018(2) 0.021(2)
O9 0.056(3) 0.033(2) 0.053(3) 0.023(2) 0.020(2) 0.021(2)
C1 0.044(4) 0.029(3) 0.026(3) 0.007(2) 0.008(3) 0.009(3)
C2 0.045(4) 0.040(4) 0.049(4) 0.009(3) 0.008(3) 0.012(3)
C3 0.055(4) 0.038(4) 0.056(4) 0.010(3) 0.010(3) 0.021(3)
C4 0.066(5) 0.035(3) 0.033(3) 0.011(3) 0.019(3) 0.014(3)
C5 0.054(4) 0.036(3) 0.048(4) 0.006(3) 0.010(3) 0.001(3)
C6 0.045(4) 0.040(4) 0.043(4) 0.009(3) 0.011(3) 0.007(3)
C7 0.104(7) 0.035(4) 0.049(4) 0.008(3) 0.026(4) 0.015(4)
C8 0.030(3) 0.017(2) 0.025(3) 0.006(2) 0.004(2) 0.008(2)
C9 0.024(3) 0.034(3) 0.037(3) 0.003(3) 0.002(2) 0.004(2)
C10 0.042(4) 0.021(3) 0.039(3) 0.001(2) 0.004(3) -0.001(3)
C11 0.048(4) 0.025(3) 0.029(3) 0.011(2) 0.012(3) 0.013(3)
C12 0.032(3) 0.035(3) 0.034(3) 0.012(3) 0.004(2) 0.016(3)
C13 0.033(3) 0.025(3) 0.034(3) 0.010(2) 0.001(2) 0.009(2)
C14 0.072(5) 0.027(3) 0.044(4) 0.007(3) 0.011(3) 0.020(3)
Ru1 0.028 0.018 0.037 0.004 0.005 0.009
S1 0.025 0.020 0.054 -0.006 -0.007 -0.002
O1 0.077 0.030 0.073 0.027 0.025 0.016
O2 0.036 0.049 0.053 -0.008 -0.004 0.022
O3 0.047 0.043 0.033 -0.004 0.004 0.023
N1 0.038 0.030 0.036 0.002 0.006 0.005
N2 0.046 0.038 0.042 0.009 0.007 0.006
N3 0.033 0.032 0.054 0.007 0.002 0.006
N4 0.033 0.040 0.044 0.013 0.006 0.018
Ru1A 0.0082(9) 0.0089(9) 0.0078(9) 0.0007(6) 0.0001(6) 0.0024(6)
S1A 0.036(4) 0.029(4) 0.055(5) 0.006(4) 0.011(4) 0.004(3)

loop_
_atom_type_symbol
_atom_type_description
_atom_type_scat_dispersion_real
_atom_type_scat_dispersion_imag
_atom_type_scat_source
C C 0.0033 0.0016 'International Tables Vol C Tables 4.2.6.8 and 6.1.1.4'
H H 0.0000 0.0000 'International Tables Vol C Tables 4.2.6.8 and 6.1.1.4'
N N 0.0061 0.0033 'International Tables Vol C Tables 4.2.6.8 and 6.1.1.4'
O O 0.0106 0.0060 'International Tables Vol C Tables 4.2.6.8 and 6.1.1.4'
S S 0.1246 0.1234 'International Tables Vol C Tables 4.2.6.8 and 6.1.1.4'
Ru Ru -1.2594 0.8363 'International Tables Vol C Tables 4.2.6.8 and 6.1.1.4'

loop_
_geom_angle_atom_site_label_1
_geom_angle_atom_site_label_2
_geom_angle_atom_site_label_3
_geom_angle
_geom_angle_site_symmetry_1
_geom_angle_site_symmetry_3
_geom_angle_publ_flag
O5 S2 O4 112.4(3) . . ?
O5 S2 O6 111.4(3) . . ?
O4 S2 O6 111.2(3) . . ?
O5 S2 C1 108.3(3) . . ?
O4 S2 C1 107.2(2) . . ?
O6 S2 C1 105.9(3) . . ?
O8 S3 O7 113.1(3) . . ?
O8 S3 O9 111.3(3) . . ?
O7 S3 O9 110.0(3) . . ?
O8 S3 C8 108.1(2) . . ?
O7 S3 C8 107.8(3) . . ?
O9 S3 C8 106.2(2) . . ?
C6 C1 C2 121.0(6) . . ?
C6 C1 S2 120.4(5) . . ?
C2 C1 S2 118.6(5) . . ?
C1 C2 C3 118.8(6) . . ?
C4 C3 C2 122.3(6) . . ?
C3 C4 C5 118.2(6) . . ?
C3 C4 C7 121.7(6) . . ?
C5 C4 C7 120.1(6) . . ?
C4 C5 C6 120.5(6) . . ?
C1 C6 C5 119.2(6) . . ?
C9 C8 C13 120.2(5) . . ?
C9 C8 S3 119.5(4) . . ?
C13 C8 S3 120.2(4) . . ?
C8 C9 C10 119.7(5) . . ?
C11 C10 C9 121.0(5) . . ?
C10 C11 C12 118.4(5) . . ?
C10 C11 C14 120.9(5) . . ?
C12 C11 C14 120.7(5) . . ?
C11 C12 C13 121.0(5) . . ?
C8 C13 C12 119.6(5) . . ?
S1 Ru1 N2 92.6 . . ?
S1 Ru1 N3 92.7 . . ?
N2 Ru1 N3 89.3 . . ?
S1 Ru1 N4 91.2 . . ?
N2 Ru1 N4 176.1 . . ?
N3 Ru1 N4 89.6 . . ?
S1 Ru1 N1 95.5 . . ?
N2 Ru1 N1 89.5 . . ?
N3 Ru1 N1 171.8 . . ?
N4 Ru1 N1 91.1 . . ?
S1 Ru1 O3 178.1 . . ?
N2 Ru1 O3 89.2 . . ?
N3 Ru1 O3 87.8 . . ?
N4 Ru1 O3 87.0 . . ?
N1 Ru1 O3 84.1 . . ?
O1 S1 O2 116.1 . . ?
O1 S1 Ru1 121.8 . . ?
O2 S1 Ru1 122.1 . . ?
O3A Ru1A O1A 155.3(6) . . ?
O3A Ru1A N3A 85.7(7) . . ?
O1A Ru1A N3A 111.9(7) . . ?
O3A Ru1A N1A 87.9(6) . . ?
O1A Ru1A N1A 74.3(6) . . ?
N3A Ru1A N1A 173.6(7) . . ?
O3A Ru1A N2A 88.8(6) . . ?
O1A Ru1A N2A 106.6(7) . . ?
N3A Ru1A N2A 92.9(7) . . ?
N1A Ru1A N2A 86.5(7) . . ?
O3A Ru1A N4A 85.9(6) . . ?
O1A Ru1A N4A 78.2(6) . . ?
N3A Ru1A N4A 87.3(7) . . ?
N1A Ru1A N4A 92.8(7) . . ?
N2A Ru1A N4A 174.7(7) . . ?
O3A Ru1A S1A 165.0(5) . . ?
O1A Ru1A S1A 38.4(5) . . ?
N3A Ru1A S1A 79.7(5) . . ?
N1A Ru1A S1A 106.6(5) . . ?
N2A Ru1A S1A 88.4(5) . . ?
N4A Ru1A S1A 96.8(5) . . ?
O2A S1A O1A 127.1(11) . . ?
O2A S1A Ru1A 115.7(8) . . ?
O1A S1A Ru1A 60.5(7) . . ?
S1A O1A Ru1A 81.1(7) . . ?

loop_
_geom_bond_atom_site_label_1
_geom_bond_atom_site_label_2
_geom_bond_distance
_geom_bond_site_symmetry_2
_geom_bond_publ_flag
S2 O5 1.452(4) . ?
S2 O4 1.461(4) . ?
S2 O6 1.467(5) . ?
S2 C1 1.761(6) . ?
S3 O8 1.437(4) . ?
S3 O7 1.440(5) . ?
S3 O9 1.449(4) . ?
S3 C8 1.755(5) . ?
C1 C6 1.369(8) . ?
C1 C2 1.388(9) . ?
C2 C3 1.388(9) . ?
C3 C4 1.373(9) . ?
C4 C5 1.392(9) . ?
C4 C7 1.502(8) . ?
C5 C6 1.414(9) . ?
C8 C9 1.377(7) . ?
C8 C13 1.385(7) . ?
C9 C10 1.395(8) . ?
C10 C11 1.387(8) . ?
C11 C12 1.387(8) . ?
C11 C14 1.496(7) . ?
C12 C13 1.393(7) . ?
Ru1 S1 2.0892 . ?
Ru1 N2 2.1118 . ?
Ru1 N3 2.1147 . ?
Ru1 N4 2.1156 . ?
Ru1 N1 2.1263 . ?
Ru1 O3 2.1284 . ?
S1 O1 1.4367 . ?
S1 O2 1.4416 . ?
Ru1A O3A 2.034(15) . ?
Ru1A O1A 2.084(16) . ?
Ru1A N3A 2.094(18) . ?
Ru1A N1A 2.104(17) . ?
Ru1A N2A 2.105(18) . ?
Ru1A N4A 2.136(16) . ?
Ru1A S1A 2.365(8) . ?
S1A O2A 1.436(17) . ?
S1A O1A 1.487(17) . ?

loop_
_geom_torsion_atom_site_label_1
_geom_torsion_atom_site_label_2
_geom_torsion_atom_site_label_3
_geom_torsion_atom_site_label_4
_geom_torsion
_geom_torsion_site_symmetry_1
_geom_torsion_site_symmetry_2
_geom_torsion_site_symmetry_3
_geom_torsion_site_symmetry_4
_geom_torsion_publ_flag
O5 S2 C1 C6 -29.5(5) . . . . ?
O4 S2 C1 C6 92.1(5) . . . . ?
O6 S2 C1 C6 -149.1(5) . . . . ?
O5 S2 C1 C2 153.7(5) . . . . ?
O4 S2 C1 C2 -84.7(5) . . . . ?
O6 S2 C1 C2 34.1(5) . . . . ?
C6 C1 C2 C3 0.0(9) . . . . ?
S2 C1 C2 C3 176.7(5) . . . . ?
C1 C2 C3 C4 -0.2(10) . . . . ?
C2 C3 C4 C5 0.5(9) . . . . ?
C2 C3 C4 C7 178.9(6) . . . . ?
C3 C4 C5 C6 -0.6(9) . . . . ?
C7 C4 C5 C6 -179.0(6) . . . . ?
C2 C1 C6 C5 -0.1(9) . . . . ?
S2 C1 C6 C5 -176.8(5) . . . . ?
C4 C5 C6 C1 0.4(9) . . . . ?
O8 S3 C8 C9 -27.1(5) . . . . ?
O7 S3 C8 C9 -149.7(5) . . . . ?
O9 S3 C8 C9 92.4(5) . . . . ?
O8 S3 C8 C13 155.5(4) . . . . ?
O7 S3 C8 C13 32.8(5) . . . . ?
O9 S3 C8 C13 -85.0(5) . . . . ?
C13 C8 C9 C10 1.3(8) . . . . ?
S3 C8 C9 C10 -176.1(4) . . . . ?
C8 C9 C10 C11 0.2(8) . . . . ?
C9 C10 C11 C12 -1.1(8) . . . . ?
C9 C10 C11 C14 178.9(5) . . . . ?
C10 C11 C12 C13 0.6(8) . . . . ?
C14 C11 C12 C13 -179.4(5) . . . . ?
C9 C8 C13 C12 -1.8(8) . . . . ?
S3 C8 C13 C12 175.6(4) . . . . ?
C11 C12 C13 C8 0.8(8) . . . . ?
N2 Ru1 S1 O1 30.0 . . . . ?
N3 Ru1 S1 O1 -59.4 . . . . ?
N4 Ru1 S1 O1 -149.0 . . . . ?
N1 Ru1 S1 O1 119.7 . . . . ?
O3 Ru1 S1 O1 -164.7 . . . . ?
N2 Ru1 S1 O2 -152.1 . . . . ?
N3 Ru1 S1 O2 118.5 . . . . ?
N4 Ru1 S1 O2 28.9 . . . . ?
N1 Ru1 S1 O2 -62.4 . . . . ?
O3 Ru1 S1 O2 13.2 . . . . ?
O3A Ru1A S1A O2A -79(2) . . . . ?
O1A Ru1A S1A O2A 119.8(12) . . . . ?
N3A Ru1A S1A O2A -93.1(10) . . . . ?
N1A Ru1A S1A O2A 86.0(10) . . . . ?
N2A Ru1A S1A O2A 0.2(10) . . . . ?
N4A Ru1A S1A O2A -179.1(9) . . . . ?
O3A Ru1A S1A O1A 161.0(18) . . . . ?
N3A Ru1A S1A O1A 147.1(9) . . . . ?
N1A Ru1A S1A O1A -33.8(9) . . . . ?
N2A Ru1A S1A O1A -119.7(9) . . . . ?
N4A Ru1A S1A O1A 61.1(9) . . . . ?
O2A S1A O1A Ru1A -101.3(11) . . . . ?
O3A Ru1A O1A S1A -168.4(12) . . . . ?
N3A Ru1A O1A S1A -35.2(9) . . . . ?
N1A Ru1A O1A S1A 146.3(9) . . . . ?
N2A Ru1A O1A S1A 65.0(9) . . . . ?
N4A Ru1A O1A S1A -117.3(8) . . . . ?
